data_7150051
loop_
_publ_author_name
'Fitchett, Christopher M.'
'Richardson, Chris'
'Steel, Peter J.'

_publ_section_title
;
 Solid state conformations of symmetrical aromatic biheterocycles: an
 X-ray crystallographic investigation.
;
_journal_issue 3
_journal_name_full 'Organic &amp; biomolecular chemistry'
_journal_page_first 498
_journal_page_last 502
_journal_paper_doi 10.1039/b416553e
_journal_volume 3
_journal_year 2005
_chemical_formula_moiety 'C14 H8 N2 S2'
_chemical_formula_sum 'C14 H8 N2 S2'
_chemical_formula_weight 268.34
_chemical_name_common 2,2'-Bibenzothiazole
_chemical_name_systematic
;
2,2'-Bibenzothiazole
;
_space_group_IT_number 14
_symmetry_cell_setting monoclinic
_symmetry_space_group_name_Hall '-P 2ybc'
_symmetry_space_group_name_H-M 'P 1 21/c 1'
_atom_sites_solution_hydrogens geom
_atom_sites_solution_primary direct
_atom_sites_solution_secondary difmap
_audit_creation_method SHELXL-97
_cell_angle_alpha 90.00
_cell_angle_beta 110.870(10)
_cell_angle_gamma 90.00
_cell_formula_units_Z 2
_cell_length_a 8.9930(10)
_cell_length_b 5.9880(10)
_cell_length_c 11.445(2)
_cell_measurement_reflns_used 39
_cell_measurement_temperature 168(2)
_cell_measurement_theta_max 12.5
_cell_measurement_theta_min 5
_cell_volume 575.88(16)
_computing_cell_refinement xscans
_computing_data_collection xscans
_computing_data_reduction xscans
_computing_molecular_graphics xp
_computing_publication_material xcif
_computing_structure_refinement 'SHELXL-97 (Sheldrick, 1997)'
_computing_structure_solution 'SHELXS-97 (Sheldrick, 1990)'
_diffrn_ambient_temperature 168(2)
_diffrn_measured_fraction_theta_full 0.999
_diffrn_measured_fraction_theta_max 0.999
_diffrn_measurement_device_type 'Seimens P4s'
_diffrn_measurement_method omega
_diffrn_radiation_monochromator graphite
_diffrn_radiation_source 'fine-focus sealed tube'
_diffrn_radiation_type MoK\a
_diffrn_radiation_wavelength 0.71073
_diffrn_reflns_av_R_equivalents 0.0265
_diffrn_reflns_av_sigmaI/netI 0.0414
_diffrn_reflns_limit_h_max 2
_diffrn_reflns_limit_h_min -11
_diffrn_reflns_limit_k_max 7
_diffrn_reflns_limit_k_min 0
_diffrn_reflns_limit_l_max 14
_diffrn_reflns_limit_l_min -14
_diffrn_reflns_number 1618
_diffrn_reflns_theta_full 26.99
_diffrn_reflns_theta_max 26.99
_diffrn_reflns_theta_min 2.42
_diffrn_standards_decay_% 0
_diffrn_standards_interval_count 97
_diffrn_standards_number 3
_exptl_absorpt_coefficient_mu 0.441
_exptl_absorpt_correction_T_max 0.945
_exptl_absorpt_correction_T_min 0.730
_exptl_absorpt_correction_type empirical
_exptl_absorpt_process_details xscans
_exptl_crystal_colour red-green
_exptl_crystal_density_diffrn 1.548
_exptl_crystal_density_method 'not measured'
_exptl_crystal_description block
_exptl_crystal_F_000 276
_exptl_crystal_size_max 0.77
_exptl_crystal_size_mid 0.21
_exptl_crystal_size_min 0.13
_refine_diff_density_max 0.430
_refine_diff_density_min -0.198
_refine_diff_density_rms 0.070
_refine_ls_extinction_method none
_refine_ls_goodness_of_fit_ref 0.928
_refine_ls_hydrogen_treatment mixed
_refine_ls_matrix_type full
_refine_ls_number_parameters 82
_refine_ls_number_reflns 1261
_refine_ls_number_restraints 0
_refine_ls_restrained_S_all 0.928
_refine_ls_R_factor_all 0.0483
_refine_ls_R_factor_gt 0.0342
_refine_ls_shift/su_max 0.000
_refine_ls_shift/su_mean 0.000
_refine_ls_structure_factor_coef Fsqd
_refine_ls_weighting_details 'calc w=1/[\s^2^(Fo^2^)+(0.0563P)^2^+0.0000P] where P=(Fo^2^+2Fc^2^)/3'
_refine_ls_weighting_scheme calc
_refine_ls_wR_factor_gt 0.0841
_refine_ls_wR_factor_ref 0.0876
_reflns_number_gt 964
_reflns_number_total 1261
_reflns_threshold_expression >2sigma(I)
_cod_data_source_file b416553e.txt
_cod_data_source_block 3cr8
_cod_depositor_comments
;
The following automatic conversions were performed:
'_symmetry_cell_setting' value 'Monoclinic' changed to 'monoclinic'
according to '/home/adriana/struct/CIF-dictionaries/cif_core.dic'
dictionary named 'cif_core.dic' version 2.4.1 from 2010-06-29.

Automatic conversion script
Id: cif_fix_enum 1555 2011-01-17 13:19:09Z saulius 
;
_cod_original_cell_volume 575.88(15)
_cod_original_sg_symbol_H-M P2(1)/c
_cod_database_code 7150051

loop_
_symmetry_equiv_pos_as_xyz
'x, y, z'
'-x, y+1/2, -z+1/2'
'-x, -y, -z'
'x, -y-1/2, z-1/2'

loop_
_atom_site_label
_atom_site_type_symbol
_atom_site_fract_x
_atom_site_fract_y
_atom_site_fract_z
_atom_site_U_iso_or_equiv
_atom_site_adp_type
_atom_site_occupancy
_atom_site_symmetry_multiplicity
_atom_site_calc_flag
_atom_site_refinement_flags
_atom_site_disorder_assembly
_atom_site_disorder_group
S1 S 0.57384(6) 0.18001(9) 0.17868(4) 0.02260(17) Uani 1 1 d . . .
C2 C 0.5506(2) 0.0957(3) 0.02760(18) 0.0202(4) Uani 1 1 d . . .
N3 N 0.6262(2) 0.2076(3) -0.03109(15) 0.0221(4) Uani 1 1 d . . .
C3A C 0.7109(2) 0.3802(3) 0.04497(18) 0.0212(4) Uani 1 1 d . . .
C4 C 0.8038(3) 0.5366(3) 0.0113(2) 0.0270(5) Uani 1 1 d . . .
H4 H 0.8129 0.5310 -0.0688 0.032 Uiso 1 1 calc R . .
C5 C 0.8816(2) 0.6987(4) 0.0962(2) 0.0289(5) Uani 1 1 d . . .
H5 H 0.9453 0.8056 0.0743 0.035 Uiso 1 1 calc R . .
C6 C 0.8683(2) 0.7083(3) 0.2144(2) 0.0277(5) Uani 1 1 d . . .
H6 H 0.9234 0.8217 0.2714 0.033 Uiso 1 1 calc R . .
C7 C 0.7769(2) 0.5565(3) 0.24942(19) 0.0243(4) Uani 1 1 d . . .
H7 H 0.7682 0.5640 0.3296 0.029 Uiso 1 1 calc R . .
C7A C 0.6972(2) 0.3910(3) 0.16361(18) 0.0204(4) Uani 1 1 d . . .

loop_
_atom_site_aniso_label
_atom_site_aniso_U_11
_atom_site_aniso_U_22
_atom_site_aniso_U_33
_atom_site_aniso_U_23
_atom_site_aniso_U_13
_atom_site_aniso_U_12
S1 0.0252(3) 0.0236(3) 0.0208(3) -0.0036(2) 0.01036(19) -0.0047(2)
C2 0.0217(9) 0.0198(9) 0.0181(9) 0.0000(8) 0.0060(8) 0.0030(8)
N3 0.0254(8) 0.0210(8) 0.0193(8) 0.0000(6) 0.0075(7) -0.0008(7)
C3A 0.0196(9) 0.0194(10) 0.0224(9) 0.0007(7) 0.0050(8) 0.0014(8)
C4 0.0304(11) 0.0271(11) 0.0245(10) 0.0029(8) 0.0110(9) -0.0026(9)
C5 0.0270(10) 0.0228(10) 0.0362(12) 0.0025(9) 0.0104(9) -0.0046(9)
C6 0.0233(10) 0.0229(11) 0.0347(11) -0.0069(9) 0.0075(9) -0.0023(9)
C7 0.0226(10) 0.0263(11) 0.0238(10) -0.0063(8) 0.0080(8) -0.0003(9)
C7A 0.0183(9) 0.0183(9) 0.0239(9) 0.0005(8) 0.0069(8) 0.0033(8)

loop_
_atom_type_symbol
_atom_type_description
_atom_type_scat_dispersion_real
_atom_type_scat_dispersion_imag
_atom_type_scat_source
C C 0.0033 0.0016 'International Tables Vol C Tables 4.2.6.8 and 6.1.1.4'
H H 0.0000 0.0000 'International Tables Vol C Tables 4.2.6.8 and 6.1.1.4'
N N 0.0061 0.0033 'International Tables Vol C Tables 4.2.6.8 and 6.1.1.4'
S S 0.1246 0.1234 'International Tables Vol C Tables 4.2.6.8 and 6.1.1.4'

loop_
_geom_angle_atom_site_label_1
_geom_angle_atom_site_label_2
_geom_angle_atom_site_label_3
_geom_angle
_geom_angle_site_symmetry_1
_geom_angle_site_symmetry_3
_geom_angle_publ_flag
C7A S1 C2 88.12(9) . . ?
N3 C2 C2 122.8(2) . 3_655 ?
N3 C2 S1 117.63(15) . . ?
C2 C2 S1 119.58(19) 3_655 . ?
C2 N3 C3A 109.32(17) . . ?
N3 C3A C4 124.99(18) . . ?
N3 C3A C7A 114.92(17) . . ?
C4 C3A C7A 120.09(18) . . ?
C5 C4 C3A 118.9(2) . . ?
C4 C5 C6 120.9(2) . . ?
C7 C6 C5 121.29(19) . . ?
C6 C7 C7A 118.18(19) . . ?
C7 C7A C3A 120.70(19) . . ?
C7 C7A S1 129.29(16) . . ?
C3A C7A S1 110.01(14) . . ?

loop_
_geom_bond_atom_site_label_1
_geom_bond_atom_site_label_2
_geom_bond_distance
_geom_bond_site_symmetry_2
_geom_bond_publ_flag
S1 C7A 1.730(2) . ?
S1 C2 1.741(2) . ?
C2 N3 1.300(3) . ?
C2 C2 1.459(4) 3_655 ?
N3 C3A 1.390(2) . ?
C3A C4 1.397(3) . ?
C3A C7A 1.408(3) . ?
C4 C5 1.375(3) . ?
C5 C6 1.401(3) . ?
C6 C7 1.378(3) . ?
C7 C7A 1.400(3) . ?

loop_
_geom_torsion_atom_site_label_1
_geom_torsion_atom_site_label_2
_geom_torsion_atom_site_label_3
_geom_torsion_atom_site_label_4
_geom_torsion
_geom_torsion_site_symmetry_1
_geom_torsion_site_symmetry_2
_geom_torsion_site_symmetry_3
_geom_torsion_site_symmetry_4
_geom_torsion_publ_flag
C7A S1 C2 N3 0.55(16) . . . . ?
C7A S1 C2 C2 -179.8(2) . . . 3_655 ?
C2 C2 N3 C3A 179.5(2) 3_655 . . . ?
S1 C2 N3 C3A -0.8(2) . . . . ?
C2 N3 C3A C4 -178.87(19) . . . . ?
C2 N3 C3A C7A 0.8(2) . . . . ?
N3 C3A C4 C5 -179.90(19) . . . . ?
C7A C3A C4 C5 0.5(3) . . . . ?
C3A C4 C5 C6 -0.2(3) . . . . ?
C4 C5 C6 C7 -0.1(3) . . . . ?
C5 C6 C7 C7A 0.1(3) . . . . ?
C6 C7 C7A C3A 0.2(3) . . . . ?
C6 C7 C7A S1 -179.52(16) . . . . ?
N3 C3A C7A C7 179.85(18) . . . . ?
C4 C3A C7A C7 -0.5(3) . . . . ?
N3 C3A C7A S1 -0.4(2) . . . . ?
C4 C3A C7A S1 179.27(15) . . . . ?
C2 S1 C7A C7 179.7(2) . . . . ?
C2 S1 C7A C3A -0.07(14) . . . . ?
